data_1574460
loop_
_publ_author_name
'Metherall, Jessica P.'
'Corner, Philip A.'
'McCabe, James F.'
'Probert, Michael R.'
'Hall, Michael J.'

_publ_section_title
;
 High-throughput encapsulated nanodroplet screening for accelerated
 co-crystal discovery
;
_journal_issue 22
_journal_name_full 'Chemical Science'
_journal_page_first 9843
_journal_page_last 9853
_journal_paper_doi 10.1039/D4SC07556K
_journal_volume 16
_journal_year 2025
_chemical_formula_moiety '2(C6 H6 N2 O), C3 H3 O'
_chemical_formula_sum 'C15 H15 N4 O3'
_chemical_formula_weight 299.31
_chemical_name_systematic nicotinamide_quinol
_space_group_crystal_system monoclinic
_space_group_IT_number 14
_space_group_name_Hall '-P 2ybc'
_space_group_name_H-M_alt 'P 1 21/c 1'
_atom_sites_solution_hydrogens mixed
_atom_sites_solution_primary dual
_audit_block_doi 10.5517/ccdc.csd.cc2kmc4q
_audit_creation_date 2024-07-16
_audit_creation_method
;
Olex2 1.5
(compiled 2024.02.16 svn.r378c4104 for OlexSys, GUI svn.r6928)
;
_audit_update_record
;
2024-07-18 deposited with the CCDC.	2025-04-22 downloaded from the CCDC.
;
_cell_angle_alpha 90
_cell_angle_beta 97.939(2)
_cell_angle_gamma 90
_cell_formula_units_Z 4
_cell_length_a 7.24400(10)
_cell_length_b 11.3576(2)
_cell_length_c 17.2682(3)
_cell_measurement_reflns_used 7064
_cell_measurement_temperature 149.99(10)
_cell_measurement_theta_max 75.7930
_cell_measurement_theta_min 4.6360
_cell_volume 1407.11(4)
_computing_cell_refinement 'CrysAlisPro 1.171.42.90a (Rigaku OD, 2023)'
_computing_data_collection 'CrysAlisPro 1.171.42.90a (Rigaku OD, 2023)'
_computing_data_reduction 'CrysAlisPro 1.171.42.90a (Rigaku OD, 2023)'
_computing_molecular_graphics 'Olex2 1.5 (Dolomanov et al., 2009)'
_computing_publication_material 'Olex2 1.5 (Dolomanov et al., 2009)'
_computing_structure_refinement 'SHELXL 2018/3 (Sheldrick, 2015)'
_computing_structure_solution 'SHELXT 2018/2 (Sheldrick, 2018)'
_diffrn_ambient_environment N~2~
_diffrn_ambient_temperature 149.99(10)
_diffrn_detector 'Hybrid Pixel Array Detector'
_diffrn_detector_area_resol_mean 10.0000
_diffrn_detector_type 'HyPix-Arc 100'
_diffrn_measured_fraction_theta_full 0.999
_diffrn_measured_fraction_theta_max 0.956
_diffrn_measurement_details
;
List of Runs (angles in degrees, time in seconds):

  # Type    Start    End  Width  t~exp~   \w     \q     \k     \f   Frames
#--------------------------------------------------------------------------
  1  \w    -76.00 -35.00   0.50    6.35    --  -45.54 130.00-158.00   82
  2  \w     52.00  92.00   0.50    6.35    --   46.41-130.00 129.00   80
  3  \w   -143.00-118.00   0.50    6.35    --  -85.10-130.00 129.00   50
  4  \w    -69.00 -44.00   0.50    6.35    --  -85.10 130.00-158.00   50
  5  \w     46.00  71.00   0.50    6.35    --  100.29-130.00 129.00   50
  6  \w    126.00 151.00   0.50    6.35    --  100.29 130.00-158.00   50
  7  \w     70.00 102.00   0.50    6.35    --  109.76-130.00 129.00   64
  8  \w    114.00 139.00   0.50    6.35    --  109.76 130.00-158.00   50
  9  \w    -11.00  19.00   0.50    6.35    --  -45.54  38.00 -90.00   60
 10  \w     -5.00  30.00   0.50    6.35    --  -45.54  38.00  60.00   70
 11  \w     -8.00  22.00   0.50    6.35    --  -45.54  38.00 -60.00   60
 12  \w   -123.00 -50.00   0.50    6.35    --  -45.54 -38.00   0.00  146
 13  \w     -4.00  29.00   0.50    6.35    --  -45.54  38.00 120.00   66
 14  \w    -11.00  29.00   0.50    6.35    --  -45.54  38.00 150.00   80
 15  \w    -40.00 -15.00   0.50    6.35    --  -85.10  61.00  30.00   50
 16  \w   -142.00-105.00   0.50    6.35    --  -85.10 -77.00-120.00   74
 17  \w   -151.00-108.00   0.50    6.35    --  -85.10 -77.00  90.00   86
 18  \w    -46.00 -13.00   0.50    6.35    --  -85.10  61.00 150.00   66
 19  \w   -130.00-104.00   0.50    6.35    --  -85.10 -77.00 -30.00   52
 20  \w   -145.00-119.00   0.50    6.35    --  -85.10 -77.00   0.00   52
 21  \w   -131.00 -62.00   0.50    6.35    --  -85.10 -15.00 -30.00  138
 22  \w    -46.00 -20.00   0.50    6.35    --  -85.10  61.00   0.00   52
 23  \w    -45.00 -19.00   0.50    6.35    --  -85.10  61.00 -60.00   52
 24  \w   -151.00-107.00   0.50    6.35    --  -85.10 -77.00 -60.00   88
 25  \w     34.00  97.00   0.50    6.35    --  100.29-125.00 -30.00  126
 26  \w     66.00  92.00   0.50    6.35    --  100.29 -95.00   0.00   52
 27  \w     28.00  56.00   0.50    6.35    --  100.29 -61.00   0.00   56
 28  \w    142.00 176.00   0.50    6.35    --  100.29  45.00 -30.00   68
 29  \w    100.00 128.00   0.50    6.35    --  100.29  45.00 -30.00   56
 30  \w    115.00 170.00   0.50    6.35    --  100.29 125.00 -30.00  110
 31  \w     27.00  52.00   0.50    6.35    --  100.29 -61.00 150.00   50
 32  \w     31.00  56.00   0.50    6.35    --  100.29 -61.00 -60.00   50
 33  \w     27.00  53.00   0.50    6.35    --  100.29 -61.00-120.00   52
 34  \w     29.00  54.00   0.50    6.35    --  100.29 -61.00  30.00   50
 35  \w     28.00  54.00   0.50    6.35    --  100.29 -61.00 -30.00   52
 36  \w     82.00 140.00   0.50    6.35    --  100.29  15.00-120.00  116
 37  \w     34.00  91.00   0.50    6.35    --  100.29 -95.00 120.00  114
 38  \w     46.00  91.00   0.50    6.35    --  109.76 -95.00-180.00   90
 39  \w     44.00  71.00   0.50    6.35    --  109.76 -77.00 120.00   54
 40  \w     87.00 132.00   0.50    6.35    --  109.76  15.00 150.00   90
 41  \w    124.00 152.00   0.50    6.35    --  109.76  77.00-150.00   56
 42  \w     67.00  92.00   0.50    6.35    --  109.76 -95.00 150.00   50
 43  \w    148.00 174.00   0.50    6.35    --  109.76 125.00  30.00   52
 44  \w    127.00 171.00   0.50    6.35    --  109.76  77.00-120.00   88
 45  \w     62.00  92.00   0.50    6.35    --  109.76 -95.00 -30.00   60
 46  \w     67.00  92.00   0.50    6.35    --  109.76 -95.00-150.00   50
 47  \w     67.00  92.00   0.50    6.35    --  109.76 -95.00  30.00   50
;
_diffrn_measurement_device 'four-circle diffractometer'
_diffrn_measurement_device_type 'XtaLAB Synergy, Dualflex, HyPix-Arc 100'
_diffrn_measurement_method '\w scans'
_diffrn_orient_matrix_type 'CrysAlisPro convention (1999,Acta A55,543-557)'
_diffrn_orient_matrix_UB_11 -0.0286233000
_diffrn_orient_matrix_UB_12 -0.0353684000
_diffrn_orient_matrix_UB_13 -0.0869767000
_diffrn_orient_matrix_UB_21 -0.0220280000
_diffrn_orient_matrix_UB_22 -0.1296765000
_diffrn_orient_matrix_UB_23 0.0232407000
_diffrn_orient_matrix_UB_31 -0.2116273000
_diffrn_orient_matrix_UB_32 0.0183324000
_diffrn_orient_matrix_UB_33 -0.0033283000
_diffrn_radiation_monochromator mirror
_diffrn_radiation_probe x-ray
_diffrn_radiation_type 'Cu K\a'
_diffrn_radiation_wavelength 1.54184
_diffrn_reflns_av_R_equivalents 0.0294
_diffrn_reflns_av_unetI/netI 0.0231
_diffrn_reflns_Laue_measured_fraction_full 0.999
_diffrn_reflns_Laue_measured_fraction_max 0.956
_diffrn_reflns_limit_h_max 5
_diffrn_reflns_limit_h_min -8
_diffrn_reflns_limit_k_max 13
_diffrn_reflns_limit_k_min -14
_diffrn_reflns_limit_l_max 21
_diffrn_reflns_limit_l_min -21
_diffrn_reflns_number 14707
_diffrn_reflns_point_group_measured_fraction_full 0.999
_diffrn_reflns_point_group_measured_fraction_max 0.956
_diffrn_reflns_theta_full 67.684
_diffrn_reflns_theta_max 77.194
_diffrn_reflns_theta_min 4.674
_diffrn_source 'micro-focus sealed X-ray tube'
_diffrn_source_target Cu
_diffrn_source_type 'PhotonJet (Cu) X-ray Source'
_exptl_absorpt_coefficient_mu 0.842
_exptl_absorpt_correction_T_max 1.00000
_exptl_absorpt_correction_T_min 0.66046
_exptl_absorpt_correction_type multi-scan
_exptl_absorpt_process_details
;
CrysAlisPro 1.171.42.90a (Rigaku Oxford Diffraction, 2023)
Empirical absorption correction using spherical harmonics,
implemented in SCALE3 ABSPACK scaling algorithm.
;
_exptl_crystal_colour 'clear light colourless'
_exptl_crystal_colour_lustre clear
_exptl_crystal_colour_modifier light
_exptl_crystal_colour_primary colourless
_exptl_crystal_density_diffrn 1.413
_exptl_crystal_description needle
_exptl_crystal_F_000 628
_exptl_crystal_preparation
;
Crystallised from a saturated solution of nicotinamide,
quinol and nicotinic acid (1:1:1) in 1,4-dioxane.
;
_exptl_crystal_recrystallization_method 'High-throughput screening via the ENaCt protocol using SPT Labtech mosquito.'
_exptl_crystal_size_max 0.33
_exptl_crystal_size_mid 0.18
_exptl_crystal_size_min 0.03
_refine_diff_density_max 0.208
_refine_diff_density_min -0.199
_refine_diff_density_rms 0.036
_refine_ls_extinction_method none
_refine_ls_goodness_of_fit_ref 1.043
_refine_ls_hydrogen_treatment mixed
_refine_ls_matrix_type full
_refine_ls_number_parameters 214
_refine_ls_number_reflns 2841
_refine_ls_number_restraints 138
_refine_ls_restrained_S_all 1.017
_refine_ls_R_factor_all 0.0374
_refine_ls_R_factor_gt 0.0336
_refine_ls_shift/su_max 0.001
_refine_ls_shift/su_mean 0.000
_refine_ls_structure_factor_coef Fsqd
_refine_ls_weighting_details 'w=1/[\s^2^(Fo^2^)+(0.0455P)^2^+0.4191P] where P=(Fo^2^+2Fc^2^)/3'
_refine_ls_weighting_scheme calc
_refine_ls_wR_factor_gt 0.0908
_refine_ls_wR_factor_ref 0.0932
_reflns_Friedel_coverage 0.000
_reflns_number_gt 2575
_reflns_number_total 2841
_reflns_threshold_expression 'I > 2\s(I)'
_cod_data_source_file d4sc07556k2.cif
_cod_data_source_block nicotinamide_quinol_n
_cod_depositor_comments 'Adding full bibliography for 1574434--1574463.cif.'
_cod_database_code 1574460
_shelx_shelxl_version_number 2018/3
_chemical_oxdiff_formula 'C N H O'
_chemical_oxdiff_usercomment 1,4-dioxane
_shelx_space_group_comment
;
The symmetry employed for this shelxl refinement is uniquely defined
by the following loop, which should always be used as a source of
symmetry information in preference to the above space-group names.
They are only intended as comments.
;
_shelx_estimated_absorpt_t_max 0.975
_shelx_estimated_absorpt_t_min 0.693
_olex2_refinement_description
;
1. Fixed Uiso
 At 1.2 times of:
  All C(H) groups, All N(H,H) groups, All O(H) groups
2. Rigid body (RIGU) restrains
 All non-hydrogen atoms
 with sigma for 1-2 distances of 0.004 and sigma for 1-3 distances of 0.004
3.a Aromatic/amide H refined with riding coordinates:
 C2A(H2A), C2B(H2B), C2C(H2C), C3A(H3A), C3B(H3B), C3C(H3C), C4A(H4A),
 C4B(H4B), C5A(H5A), C5B(H5B)
;
_olex2_exptl_crystal_mounting_method
'Crystal mounted using inert oil from the encapsulation crystallisation technique onto a MiTeGen Kapton micromount.'
_olex2_submission_original_sample_id nicotinamide_quinol
_olex2_submission_special_instructions 'No special instructions were received'
_oxdiff_exptl_absorpt_empirical_details
;
Empirical correction (ABSPACK) includes:
- Absorption correction using spherical harmonics
- Frame scaling
;
_oxdiff_exptl_absorpt_empirical_full_max 1.557
_oxdiff_exptl_absorpt_empirical_full_min 0.687

loop_
_space_group_symop_operation_xyz
'x, y, z'
'-x, y+1/2, -z+1/2'
'-x, -y, -z'
'x, -y-1/2, z-1/2'

loop_
_atom_site_label
_atom_site_type_symbol
_atom_site_fract_x
_atom_site_fract_y
_atom_site_fract_z
_atom_site_U_iso_or_equiv
_atom_site_adp_type
_atom_site_occupancy
_atom_site_site_symmetry_order
_atom_site_calc_flag
_atom_site_refinement_flags_posn
_atom_site_refinement_flags_adp
_atom_site_refinement_flags_occupancy
_atom_site_disorder_assembly
_atom_site_disorder_group
O1A O 0.80152(13) 0.35240(7) 0.57317(5) 0.0320(2) Uani 1 1 d . . . . .
O1B O 0.72159(14) 0.63991(8) 0.46390(5) 0.0373(2) Uani 1 1 d . . . . .
O1C O 0.83522(12) 0.11941(8) 0.53433(5) 0.0299(2) Uani 1 1 d . . . . .
H1C H 0.816(2) 0.1874(15) 0.5495(9) 0.036 Uiso 1 1 d . U . . .
N1A N 0.84368(15) 0.22153(9) 0.80227(6) 0.0295(2) Uani 1 1 d . . . . .
N1B N 0.68270(15) 0.77705(9) 0.23596(6) 0.0300(2) Uani 1 1 d . . . . .
N2A N 0.76545(16) 0.53633(9) 0.61812(7) 0.0304(2) Uani 1 1 d . . . . .
H2AA H 0.761(2) 0.5834(14) 0.6588(9) 0.036 Uiso 1 1 d . U . . .
H2AB H 0.747(2) 0.5655(14) 0.5696(10) 0.036 Uiso 1 1 d . U . . .
N2B N 0.75475(19) 0.45707(10) 0.41615(7) 0.0383(3) Uani 1 1 d . . . . .
H2BA H 0.766(2) 0.4134(15) 0.3767(11) 0.046 Uiso 1 1 d . U . . .
H2BB H 0.775(2) 0.4271(15) 0.4640(11) 0.046 Uiso 1 1 d . U . . .
C1A C 0.84453(15) 0.38128(10) 0.71111(7) 0.0236(2) Uani 1 1 d . . . . .
C1B C 0.67679(15) 0.61515(10) 0.32565(7) 0.0246(2) Uani 1 1 d . . . . .
C1C C 0.66695(16) 0.06259(10) 0.51726(6) 0.0250(2) Uani 1 1 d . . . . .
C2A C 0.92030(16) 0.45576(10) 0.77145(7) 0.0270(3) Uani 1 1 d . . . . .
H2A H 0.946845 0.535632 0.760948 0.032 Uiso 1 1 calc R U . . .
C2B C 0.71645(16) 0.73135(10) 0.30791(7) 0.0268(3) Uani 1 1 d . . . . .
H2B H 0.770517 0.780897 0.349255 0.032 Uiso 1 1 calc R U . . .
C2C C 0.66855(17) -0.05462(10) 0.49310(7) 0.0258(3) Uani 1 1 d . . . . .
H2C H 0.783599 -0.092139 0.488246 0.031 Uiso 1 1 calc R U . . .
C3A C 0.95620(17) 0.41219(11) 0.84644(7) 0.0300(3) Uani 1 1 d . . . . .
H3A H 1.006834 0.461379 0.888581 0.036 Uiso 1 1 calc R U . . .
C3B C 0.60321(17) 0.70628(11) 0.17887(7) 0.0295(3) Uani 1 1 d . . . . .
H3B H 0.576993 0.737622 0.127525 0.035 Uiso 1 1 calc R U . . .
C3C C 0.49759(17) 0.11675(10) 0.52389(6) 0.0257(3) Uani 1 1 d . . . . .
H3C H 0.495395 0.196598 0.540114 0.031 Uiso 1 1 calc R U . . .
C4A C 0.91673(17) 0.29493(11) 0.85896(7) 0.0307(3) Uani 1 1 d . . . . .
H4A H 0.942981 0.264970 0.910678 0.037 Uiso 1 1 calc R U . . .
C4B C 0.55710(16) 0.58985(11) 0.19055(7) 0.0277(3) Uani 1 1 d . . . . .
H4B H 0.500252 0.542993 0.148278 0.033 Uiso 1 1 calc R U . . .
C5A C 0.80888(16) 0.26510(10) 0.72975(7) 0.0256(2) Uani 1 1 d . . . . .
H5A H 0.757122 0.214036 0.688851 0.031 Uiso 1 1 calc R U . . .
C5B C 0.59542(16) 0.54341(10) 0.26479(7) 0.0264(3) Uani 1 1 d . . . . .
H5B H 0.566771 0.463551 0.274372 0.032 Uiso 1 1 calc R U . . .
C6A C 0.80178(16) 0.42259(10) 0.62842(7) 0.0248(2) Uani 1 1 d . . . . .
C6B C 0.72005(17) 0.57187(10) 0.40796(7) 0.0280(3) Uani 1 1 d . . . . .

loop_
_atom_site_aniso_label
_atom_site_aniso_U_11
_atom_site_aniso_U_22
_atom_site_aniso_U_33
_atom_site_aniso_U_23
_atom_site_aniso_U_13
_atom_site_aniso_U_12
O1A 0.0484(5) 0.0215(4) 0.0267(4) -0.0014(3) 0.0075(4) 0.0014(4)
O1B 0.0606(6) 0.0256(5) 0.0263(5) -0.0013(3) 0.0082(4) 0.0108(4)
O1C 0.0327(4) 0.0219(4) 0.0349(5) -0.0029(3) 0.0036(3) 0.0028(3)
N1A 0.0371(6) 0.0225(5) 0.0290(5) 0.0017(4) 0.0052(4) -0.0017(4)
N1B 0.0377(6) 0.0232(5) 0.0293(5) 0.0009(4) 0.0058(4) -0.0007(4)
N2A 0.0462(6) 0.0212(5) 0.0238(5) 0.0005(4) 0.0053(4) 0.0038(4)
N2B 0.0664(8) 0.0244(5) 0.0244(6) 0.0008(4) 0.0077(5) 0.0119(5)
C1A 0.0223(5) 0.0215(5) 0.0278(6) -0.0002(4) 0.0061(4) 0.0010(4)
C1B 0.0250(5) 0.0231(5) 0.0271(6) -0.0003(4) 0.0078(4) 0.0036(4)
C1C 0.0322(6) 0.0224(6) 0.0199(5) 0.0011(4) 0.0022(4) 0.0030(4)
C2A 0.0262(6) 0.0204(5) 0.0339(6) -0.0006(5) 0.0024(5) -0.0013(4)
C2B 0.0309(6) 0.0223(5) 0.0275(6) -0.0031(5) 0.0049(5) 0.0003(4)
C2C 0.0319(6) 0.0233(6) 0.0221(5) -0.0004(4) 0.0033(4) 0.0082(4)
C3A 0.0311(6) 0.0271(6) 0.0302(6) -0.0033(5) -0.0017(5) -0.0011(5)
C3B 0.0336(6) 0.0291(6) 0.0262(6) 0.0013(5) 0.0054(5) 0.0014(5)
C3C 0.0372(6) 0.0185(5) 0.0209(5) -0.0011(4) 0.0026(5) 0.0058(4)
C4A 0.0346(6) 0.0294(6) 0.0276(6) 0.0013(5) 0.0023(5) 0.0003(5)
C4B 0.0283(6) 0.0271(6) 0.0280(6) -0.0047(5) 0.0052(5) -0.0012(5)
C5A 0.0293(6) 0.0211(5) 0.0266(6) -0.0022(4) 0.0050(5) -0.0015(4)
C5B 0.0274(6) 0.0208(5) 0.0324(6) -0.0012(5) 0.0087(5) -0.0005(4)
C6A 0.0258(5) 0.0215(5) 0.0276(6) -0.0004(4) 0.0059(4) -0.0009(4)
C6B 0.0327(6) 0.0237(6) 0.0288(6) 0.0001(5) 0.0078(5) 0.0049(5)

loop_
_atom_type_symbol
_atom_type_description
_atom_type_scat_dispersion_real
_atom_type_scat_dispersion_imag
_atom_type_scat_source
C C 0.0181 0.0091 'International Tables Vol C Tables 4.2.6.8 and 6.1.1.4'
H H 0.0000 0.0000 'International Tables Vol C Tables 4.2.6.8 and 6.1.1.4'
N N 0.0311 0.0180 'International Tables Vol C Tables 4.2.6.8 and 6.1.1.4'
O O 0.0492 0.0322 'International Tables Vol C Tables 4.2.6.8 and 6.1.1.4'

loop_
_citation_id
_citation_doi
_citation_year
1 10.26434/chemrxiv-2024-40s32 2024

loop_
_geom_angle_atom_site_label_1
_geom_angle_atom_site_label_2
_geom_angle_atom_site_label_3
_geom_angle
_geom_angle_site_symmetry_1
_geom_angle_site_symmetry_3
_geom_angle_publ_flag
C1C O1C H1C 108.5(11) . . ?
C5A N1A C4A 117.31(10) . . ?
C2B N1B C3B 117.11(11) . . ?
H2AA N2A H2AB 120.2(14) . . ?
C6A N2A H2AA 120.6(10) . . ?
C6A N2A H2AB 119.2(10) . . ?
H2BA N2B H2BB 119.8(16) . . ?
C6B N2B H2BA 121.3(12) . . ?
C6B N2B H2BB 118.7(11) . . ?
C2A C1A C6A 122.13(10) . . ?
C5A C1A C2A 117.97(11) . . ?
C5A C1A C6A 119.90(10) . . ?
C2B C1B C5B 117.78(11) . . ?
C2B C1B C6B 119.84(11) . . ?
C5B C1B C6B 122.37(11) . . ?
O1C C1C C2C 117.91(10) . . ?
O1C C1C C3C 122.73(11) . . ?
C3C C1C C2C 119.35(11) . . ?
C1A C2A H2A 120.4 . . ?
C3A C2A C1A 119.24(11) . . ?
C3A C2A H2A 120.4 . . ?
N1B C2B C1B 123.70(11) . . ?
N1B C2B H2B 118.1 . . ?
C1B C2B H2B 118.1 . . ?
C1C C2C H2C 119.9 . . ?
C3C C2C C1C 120.28(11) 3_656 . ?
C3C C2C H2C 119.9 3_656 . ?
C2A C3A H3A 120.8 . . ?
C2A C3A C4A 118.42(11) . . ?
C4A C3A H3A 120.8 . . ?
N1B C3B H3B 118.2 . . ?
N1B C3B C4B 123.62(11) . . ?
C4B C3B H3B 118.2 . . ?
C1C C3C H3C 119.8 . . ?
C2C C3C C1C 120.37(11) 3_656 . ?
C2C C3C H3C 119.8 3_656 . ?
N1A C4A C3A 123.64(12) . . ?
N1A C4A H4A 118.2 . . ?
C3A C4A H4A 118.2 . . ?
C3B C4B H4B 120.7 . . ?
C5B C4B C3B 118.61(11) . . ?
C5B C4B H4B 120.7 . . ?
N1A C5A C1A 123.41(11) . . ?
N1A C5A H5A 118.3 . . ?
C1A C5A H5A 118.3 . . ?
C1B C5B H5B 120.4 . . ?
C4B C5B C1B 119.15(11) . . ?
C4B C5B H5B 120.4 . . ?
O1A C6A N2A 122.88(11) . . ?
O1A C6A C1A 120.68(10) . . ?
N2A C6A C1A 116.44(10) . . ?
O1B C6B N2B 123.23(12) . . ?
O1B C6B C1B 121.03(11) . . ?
N2B C6B C1B 115.75(11) . . ?

loop_
_geom_bond_atom_site_label_1
_geom_bond_atom_site_label_2
_geom_bond_distance
_geom_bond_site_symmetry_2
_geom_bond_publ_flag
O1A C6A 1.2430(14) . ?
O1B C6B 1.2359(15) . ?
O1C H1C 0.834(17) . ?
O1C C1C 1.3747(15) . ?
N1A C4A 1.3380(16) . ?
N1A C5A 1.3379(16) . ?
N1B C2B 1.3376(16) . ?
N1B C3B 1.3389(16) . ?
N2A H2AA 0.887(17) . ?
N2A H2AB 0.893(17) . ?
N2A C6A 1.3254(15) . ?
N2B H2BA 0.856(18) . ?
N2B H2BB 0.886(18) . ?
N2B C6B 1.3318(16) . ?
C1A C2A 1.3945(16) . ?
C1A C5A 1.3908(16) . ?
C1A C6A 1.4943(16) . ?
C1B C2B 1.3938(16) . ?
C1B C5B 1.3945(17) . ?
C1B C6B 1.4956(16) . ?
C1C C2C 1.3956(16) . ?
C1C C3C 1.3912(16) . ?
C2A H2A 0.9500 . ?
C2A C3A 1.3770(18) . ?
C2B H2B 0.9500 . ?
C2C H2C 0.9500 . ?
C2C C3C 1.3910(17) 3_656 ?
C3A H3A 0.9500 . ?
C3A C4A 1.3855(17) . ?
C3B H3B 0.9500 . ?
C3B C4B 1.3855(17) . ?
C3C H3C 0.9500 . ?
C4A H4A 0.9500 . ?
C4B H4B 0.9500 . ?
C4B C5B 1.3786(17) . ?
C5A H5A 0.9500 . ?
C5B H5B 0.9500 . ?

loop_
_geom_torsion_atom_site_label_1
_geom_torsion_atom_site_label_2
_geom_torsion_atom_site_label_3
_geom_torsion_atom_site_label_4
_geom_torsion
_geom_torsion_site_symmetry_1
_geom_torsion_site_symmetry_2
_geom_torsion_site_symmetry_3
_geom_torsion_site_symmetry_4
_geom_torsion_publ_flag
O1C C1C C2C C3C 179.13(10) . . . 3_656 ?
O1C C1C C3C C2C -179.11(10) . . . 3_656 ?
N1B C3B C4B C5B -0.30(18) . . . . ?
C1A C2A C3A C4A 0.52(18) . . . . ?
C2A C1A C5A N1A -0.08(17) . . . . ?
C2A C1A C6A O1A 153.16(11) . . . . ?
C2A C1A C6A N2A -26.69(16) . . . . ?
C2A C3A C4A N1A -0.69(19) . . . . ?
C2B N1B C3B C4B -0.70(18) . . . . ?
C2B C1B C5B C4B -0.32(16) . . . . ?
C2B C1B C6B O1B 27.96(17) . . . . ?
C2B C1B C6B N2B -152.45(12) . . . . ?
C2C C1C C3C C2C 0.23(18) . . . 3_656 ?
C3B N1B C2B C1B 1.24(17) . . . . ?
C3B C4B C5B C1B 0.81(17) . . . . ?
C3C C1C C2C C3C -0.23(18) . . . 3_656 ?
C4A N1A C5A C1A -0.06(18) . . . . ?
C5A N1A C4A C3A 0.46(19) . . . . ?
C5A C1A C2A C3A -0.16(17) . . . . ?
C5A C1A C6A O1A -26.76(16) . . . . ?
C5A C1A C6A N2A 153.38(11) . . . . ?
C5B C1B C2B N1B -0.74(17) . . . . ?
C5B C1B C6B O1B -151.43(12) . . . . ?
C5B C1B C6B N2B 28.16(17) . . . . ?
C6A C1A C2A C3A 179.91(10) . . . . ?
C6A C1A C5A N1A 179.85(10) . . . . ?
C6B C1B C2B N1B 179.84(11) . . . . ?
C6B C1B C5B C4B 179.08(10) . . . . ?
